data_7056306
loop_
_publ_author_name
'Shopov, Dimitar Yavorov'
'Sharninghausen, Liam'
'Sinha, Shashi Bhushan'
'Borowski, Julia'
'Mercado, Brandon'
'Brudvig, Gary'
'Crabtree, Robert H.'

_publ_section_title
;
 Synthesis of Pyridine-Alkoxide Ligands for Formation of Polynuclear
 Complexes
;
_journal_name_full 'New J. Chem.'
_journal_paper_doi 10.1039/C7NJ01845B
_journal_year 2017
_chemical_absolute_configuration unk
_chemical_formula_moiety 'C30 H32 Cu2 N4 O4'
_chemical_formula_sum 'C30 H32 Cu2 N4 O4'
_chemical_formula_weight 639.67
_space_group_crystal_system orthorhombic
_space_group_IT_number 20
_space_group_name_Hall 'C 2c 2'
_space_group_name_H-M_alt 'C 2 2 21'
_symmetry_space_group_name_Hall 'C 2c 2'
_symmetry_space_group_name_H-M 'C 2 2 21'
_atom_sites_solution_hydrogens geom
_atom_sites_solution_primary SHELXT
_atom_sites_solution_secondary difmap
_audit_creation_method SHELXL-2014/7
_audit_update_record
;
2017-01-24 deposited with the CCDC.
2017-06-12 downloaded from the CCDC.
;
_cell_angle_alpha 90
_cell_angle_beta 90
_cell_angle_gamma 90
_cell_formula_units_Z 4
_cell_length_a 9.7305(7)
_cell_length_b 20.3710(14)
_cell_length_c 15.4532(11)
_cell_measurement_reflns_used 358
_cell_measurement_temperature 93(2)
_cell_measurement_theta_max 68.3
_cell_measurement_theta_min 2.9
_cell_volume 3063.1(4)
_computing_cell_refinement 'CrystalClear-SM Expert 2.0 r15 (Rigaku, 2011)'
_computing_data_collection 'CrystalClear-SM Expert 2.0 r15 (Rigaku, 2011)'
_computing_data_reduction 'CrystalClear-SM Expert 2.0 r15 (Rigaku, 2011)'
_computing_molecular_graphics
; 
Dolomanov, O.V.; Bourhis, L.J.; Gildea, R.J.; Howard, J.A.K.; Puschmann, H., 
OLEX2: A complete structure solution, refinement and analysis program 
(2009). J. Appl. Cryst., 42, 339-341. 
;
_computing_publication_material 'CIFTAB-2014/2 (Sheldrick, 2014)'
_computing_structure_refinement 'SHELXL-2014/7 (Sheldrick, 2014)'
_computing_structure_solution 'SHELXT-2014/5 (Sheldrick, 2014)'
_diffrn_ambient_temperature 93(2)
_diffrn_detector_area_resol_mean 22.2
_diffrn_measured_fraction_theta_full 0.999
_diffrn_measured_fraction_theta_max 0.997
_diffrn_measurement_device_type 'Rigaku Saturn 944+ CCD'
_diffrn_measurement_method \w
_diffrn_radiation_type CuK\a
_diffrn_radiation_wavelength 1.54178
_diffrn_reflns_av_R_equivalents 0.0380
_diffrn_reflns_av_unetI/netI 0.0107
_diffrn_reflns_Laue_measured_fraction_full 0.999
_diffrn_reflns_Laue_measured_fraction_max 0.997
_diffrn_reflns_limit_h_max 11
_diffrn_reflns_limit_h_min -11
_diffrn_reflns_limit_k_max 24
_diffrn_reflns_limit_k_min -24
_diffrn_reflns_limit_l_max 17
_diffrn_reflns_limit_l_min -18
_diffrn_reflns_number 53512
_diffrn_reflns_point_group_measured_fraction_full 1.000
_diffrn_reflns_point_group_measured_fraction_max 0.997
_diffrn_reflns_theta_full 67.679
_diffrn_reflns_theta_max 67.898
_diffrn_reflns_theta_min 4.341
_diffrn_source 'microfocus rotating anode'
_exptl_absorpt_coefficient_mu 2.033
_exptl_absorpt_correction_T_max 1.000
_exptl_absorpt_correction_T_min 0.861
_exptl_absorpt_correction_type multi-scan
_exptl_absorpt_process_details 'REQAB (Rigaku, 1998)'
_exptl_crystal_colour Purple
_exptl_crystal_density_diffrn 1.387
_exptl_crystal_density_method 'not measured'
_exptl_crystal_description Block
_exptl_crystal_F_000 1320
_exptl_crystal_size_max 0.200
_exptl_crystal_size_mid 0.100
_exptl_crystal_size_min 0.050
_refine_diff_density_max 0.231
_refine_diff_density_min -0.320
_refine_diff_density_rms 0.048
_refine_ls_abs_structure_details
; 
 Refined as an inversion twin. 
;
_refine_ls_abs_structure_Flack 0.37(3)
_refine_ls_extinction_method none
_refine_ls_goodness_of_fit_ref 1.048
_refine_ls_hydrogen_treatment constr
_refine_ls_matrix_type full
_refine_ls_number_parameters 185
_refine_ls_number_reflns 2783
_refine_ls_number_restraints 0
_refine_ls_restrained_S_all 1.048
_refine_ls_R_factor_all 0.0222
_refine_ls_R_factor_gt 0.0216
_refine_ls_shift/su_max 0.001
_refine_ls_shift/su_mean 0.000
_refine_ls_structure_factor_coef Fsqd
_refine_ls_weighting_details 'w=1/[\s^2^(Fo^2^)+(0.0389P)^2^+2.2192P] where P=(Fo^2^+2Fc^2^)/3'
_refine_ls_weighting_scheme calc
_refine_ls_wR_factor_gt 0.0594
_refine_ls_wR_factor_ref 0.0597
_reflns_Friedel_coverage 0.769
_reflns_Friedel_fraction_full 1.000
_reflns_Friedel_fraction_max 0.998
_reflns_number_gt 2707
_reflns_number_total 2783
_reflns_threshold_expression 'I > 2\s(I)'
_cod_data_source_file c7nj01845b2.cif
_cod_data_source_block 007-16215
_cod_database_code 7056306
_shelx_shelxl_version_number 2014/7
_shelx_space_group_comment
; 
The symmetry employed for this shelxl refinement is uniquely defined 
by the following loop, which should always be used as a source of 
symmetry information in preference to the above space-group names. 
They are only intended as comments. 
;
_shelx_estimated_absorpt_t_min 0.687
_shelx_estimated_absorpt_t_max 0.905

loop_
_space_group_symop_operation_xyz
'x, y, z'
'-x, -y, z+1/2'
'-x, y, -z+1/2'
'x, -y, -z'
'x+1/2, y+1/2, z'
'-x+1/2, -y+1/2, z+1/2'
'-x+1/2, y+1/2, -z+1/2'
'x+1/2, -y+1/2, -z'

loop_
_atom_site_label
_atom_site_type_symbol
_atom_site_fract_x
_atom_site_fract_y
_atom_site_fract_z
_atom_site_U_iso_or_equiv
_atom_site_adp_type
_atom_site_occupancy
_atom_site_site_symmetry_order
_atom_site_calc_flag
_atom_site_refinement_flags_posn
_atom_site_refinement_flags_adp
_atom_site_refinement_flags_occupancy
Cu1 Cu 0.60149(4) 0.28004(2) 0.67706(2) 0.01670(11) Uani 1 1 d . . .
O1 O 0.65263(19) 0.19149(9) 0.70147(12) 0.0208(4) Uani 1 1 d . . .
O2 O 0.55128(19) 0.36801(9) 0.64939(13) 0.0222(4) Uani 1 1 d . . .
N1 N 0.4597(2) 0.23896(10) 0.60453(14) 0.0180(5) Uani 1 1 d . . .
N2 N 0.7376(2) 0.32109(10) 0.75360(16) 0.0194(5) Uani 1 1 d . . .
C1 C 0.3743(3) 0.27013(13) 0.54952(17) 0.0220(6) Uani 1 1 d . . .
H1 H 0.3853 0.3159 0.5404 0.026 Uiso 1 1 calc R U .
C2 C 0.2719(3) 0.23742(14) 0.5064(2) 0.0264(6) Uani 1 1 d . . .
H2 H 0.2147 0.2599 0.4664 0.032 Uiso 1 1 calc R U .
C3 C 0.2532(3) 0.17120(14) 0.52211(19) 0.0271(6) Uani 1 1 d . . .
H3 H 0.1808 0.1479 0.4945 0.032 Uiso 1 1 calc R U .
C4 C 0.3409(3) 0.13931(14) 0.57846(19) 0.0256(6) Uani 1 1 d . . .
H4 H 0.3298 0.0938 0.5896 0.031 Uiso 1 1 calc R U .
C5 C 0.4457(3) 0.17450(12) 0.61878(17) 0.0189(5) Uani 1 1 d . . .
C6 C 0.5592(3) 0.14328(12) 0.6727(2) 0.0200(5) Uani 1 1 d . . .
C7 C 0.6337(3) 0.09445(13) 0.61283(19) 0.0241(6) Uani 1 1 d . . .
H7A H 0.6648 0.1173 0.5606 0.036 Uiso 1 1 calc R U .
H7B H 0.5706 0.0590 0.5967 0.036 Uiso 1 1 calc R U .
H7C H 0.7132 0.0759 0.6431 0.036 Uiso 1 1 calc R U .
C8 C 0.5000 0.10415(17) 0.7500 0.0197(8) Uani 1 2 d S T P
H8A H 0.4262 0.0753 0.7276 0.024 Uiso 0.5 1 calc R U P
H8B H 0.5738 0.0753 0.7724 0.024 Uiso 0.5 1 calc R U P
C9 C 0.8368(3) 0.29070(14) 0.79817(17) 0.0240(6) Uani 1 1 d . . .
H9 H 0.8492 0.2448 0.7908 0.029 Uiso 1 1 calc R U .
C10 C 0.9218(3) 0.32405(14) 0.85450(19) 0.0270(6) Uani 1 1 d . . .
H10 H 0.9934 0.3019 0.8844 0.032 Uiso 1 1 calc R U .
C11 C 0.9000(3) 0.39031(15) 0.8662(2) 0.0313(6) Uani 1 1 d . . .
H11 H 0.9561 0.4144 0.9053 0.038 Uiso 1 1 calc R U .
C12 C 0.7969(3) 0.42152(13) 0.8213(2) 0.0305(6) Uani 1 1 d . . .
H12 H 0.7808 0.4671 0.8297 0.037 Uiso 1 1 calc R U .
C13 C 0.7160(3) 0.38600(13) 0.76318(19) 0.0226(6) Uani 1 1 d . . .
C14 C 0.6107(3) 0.41635(12) 0.70155(18) 0.0240(6) Uani 1 1 d . . .
C15 C 0.5000 0.45635(19) 0.7500 0.0269(9) Uani 1 2 d S T P
H15B H 0.5468 0.4851 0.7924 0.032 Uiso 0.5 1 calc R U P
H15A H 0.4532 0.4851 0.7076 0.032 Uiso 0.5 1 calc R U P
C16 C 0.6936(3) 0.46499(13) 0.6446(2) 0.0286(6) Uani 1 1 d . . .
H16A H 0.7683 0.4415 0.6155 0.043 Uiso 1 1 calc R U .
H16B H 0.7321 0.4997 0.6811 0.043 Uiso 1 1 calc R U .
H16C H 0.6326 0.4845 0.6011 0.043 Uiso 1 1 calc R U .

loop_
_atom_site_aniso_label
_atom_site_aniso_U_11
_atom_site_aniso_U_22
_atom_site_aniso_U_33
_atom_site_aniso_U_23
_atom_site_aniso_U_13
_atom_site_aniso_U_12
Cu1 0.01452(18) 0.01135(17) 0.02423(19) -0.00045(15) -0.00033(16) -0.00128(14)
O1 0.0188(9) 0.0141(8) 0.0294(10) -0.0011(7) -0.0035(7) -0.0012(7)
O2 0.0188(9) 0.0147(8) 0.0331(10) -0.0020(8) -0.0032(8) -0.0014(7)
N1 0.0163(10) 0.0156(11) 0.0219(11) 0.0007(8) 0.0017(9) -0.0002(8)
N2 0.0160(10) 0.0156(10) 0.0265(11) -0.0018(9) 0.0026(9) -0.0032(8)
C1 0.0221(14) 0.0193(13) 0.0247(13) 0.0003(10) 0.0004(10) 0.0018(11)
C2 0.0232(15) 0.0294(16) 0.0264(14) -0.0007(11) -0.0046(12) 0.0059(11)
C3 0.0218(14) 0.0303(15) 0.0291(15) -0.0051(12) -0.0043(12) -0.0050(12)
C4 0.0272(14) 0.0217(14) 0.0280(15) -0.0008(11) -0.0008(12) -0.0066(11)
C5 0.0186(12) 0.0172(12) 0.0210(13) 0.0017(10) 0.0024(10) -0.0004(10)
C6 0.0205(12) 0.0147(11) 0.0249(13) -0.0020(11) -0.0018(12) -0.0001(9)
C7 0.0280(15) 0.0176(12) 0.0269(14) -0.0002(11) 0.0006(11) 0.0006(11)
C8 0.0248(19) 0.0106(16) 0.0237(19) 0.000 -0.0014(16) 0.000
C9 0.0181(13) 0.0250(15) 0.0290(14) 0.0009(11) 0.0016(11) -0.0014(11)
C10 0.0181(14) 0.0332(15) 0.0297(14) -0.0002(12) -0.0002(11) -0.0015(11)
C11 0.0251(14) 0.0360(15) 0.0329(16) -0.0070(12) -0.0020(14) -0.0080(13)
C12 0.0273(14) 0.0193(13) 0.0449(16) -0.0066(14) -0.0043(15) -0.0042(11)
C13 0.0178(13) 0.0187(12) 0.0314(15) -0.0019(11) 0.0030(12) -0.0023(10)
C14 0.0221(13) 0.0129(11) 0.0372(16) 0.0002(10) 0.0003(13) -0.0034(11)
C15 0.026(2) 0.0139(18) 0.041(2) 0.000 0.0026(18) 0.000
C16 0.0270(15) 0.0199(13) 0.0390(16) 0.0012(12) 0.0019(13) -0.0060(11)

loop_
_atom_type_symbol
_atom_type_description
_atom_type_scat_dispersion_real
_atom_type_scat_dispersion_imag
_atom_type_scat_source
C C 0.0181 0.0091 'International Tables Vol C Tables 4.2.6.8 and 6.1.1.4'
H H 0.0000 0.0000 'International Tables Vol C Tables 4.2.6.8 and 6.1.1.4'
Cu Cu -1.9646 0.5888 'International Tables Vol C Tables 4.2.6.8 and 6.1.1.4'
N N 0.0311 0.0180 'International Tables Vol C Tables 4.2.6.8 and 6.1.1.4'
O O 0.0492 0.0322 'International Tables Vol C Tables 4.2.6.8 and 6.1.1.4'

loop_
_geom_angle_atom_site_label_1
_geom_angle_atom_site_label_2
_geom_angle_atom_site_label_3
_geom_angle
_geom_angle_site_symmetry_1
_geom_angle_site_symmetry_3
O2 Cu1 O1 178.43(9) . .
O2 Cu1 N2 84.70(9) . .
O1 Cu1 N2 96.18(8) . .
O2 Cu1 N1 95.31(8) . .
O1 Cu1 N1 83.87(8) . .
N2 Cu1 N1 177.58(9) . .
O2 Cu1 Cu1 89.99(6) . 3_656
O1 Cu1 Cu1 91.33(6) . 3_656
N2 Cu1 Cu1 89.51(7) . 3_656
N1 Cu1 Cu1 88.07(6) . 3_656
C6 O1 Cu1 115.31(15) . .
C14 O2 Cu1 115.28(16) . .
C5 N1 C1 120.2(2) . .
C5 N1 Cu1 113.32(18) . .
C1 N1 Cu1 126.31(17) . .
C9 N2 C13 120.7(2) . .
C9 N2 Cu1 126.88(18) . .
C13 N2 Cu1 112.26(19) . .
N1 C1 C2 121.7(2) . .
N1 C1 H1 119.1 . .
C2 C1 H1 119.1 . .
C1 C2 C3 119.0(3) . .
C1 C2 H2 120.5 . .
C3 C2 H2 120.5 . .
C4 C3 C2 119.2(3) . .
C4 C3 H3 120.4 . .
C2 C3 H3 120.4 . .
C3 C4 C5 119.5(3) . .
C3 C4 H4 120.3 . .
C5 C4 H4 120.3 . .
N1 C5 C4 120.4(2) . .
N1 C5 C6 115.2(2) . .
C4 C5 C6 124.1(2) . .
O1 C6 C5 110.45(19) . .
O1 C6 C7 109.6(2) . .
C5 C6 C7 106.4(2) . .
O1 C6 C8 110.8(2) . .
C5 C6 C8 111.59(19) . .
C7 C6 C8 107.8(2) . .
C6 C7 H7A 109.5 . .
C6 C7 H7B 109.5 . .
H7A C7 H7B 109.5 . .
C6 C7 H7C 109.5 . .
H7A C7 H7C 109.5 . .
H7B C7 H7C 109.5 . .
C6 C8 C6 118.0(3) 3_656 .
C6 C8 H8A 107.8 3_656 .
C6 C8 H8A 107.8 . .
C6 C8 H8B 107.8 3_656 .
C6 C8 H8B 107.8 . .
H8A C8 H8B 107.1 . .
N2 C9 C10 122.0(3) . .
N2 C9 H9 119.0 . .
C10 C9 H9 119.0 . .
C11 C10 C9 118.2(3) . .
C11 C10 H10 120.9 . .
C9 C10 H10 120.9 . .
C12 C11 C10 119.9(3) . .
C12 C11 H11 120.1 . .
C10 C11 H11 120.1 . .
C11 C12 C13 119.8(3) . .
C11 C12 H12 120.1 . .
C13 C12 H12 120.1 . .
N2 C13 C12 119.4(3) . .
N2 C13 C14 115.7(2) . .
C12 C13 C14 124.7(2) . .
O2 C14 C13 110.6(2) . .
O2 C14 C15 111.3(2) . .
C13 C14 C15 112.2(2) . .
O2 C14 C16 109.7(2) . .
C13 C14 C16 105.3(2) . .
C15 C14 C16 107.5(2) . .
C14 C15 C14 116.3(3) 3_656 .
C14 C15 H15B 108.2 3_656 .
C14 C15 H15B 108.2 . .
C14 C15 H15A 108.2 3_656 .
C14 C15 H15A 108.2 . .
H15B C15 H15A 107.4 . .
C14 C16 H16A 109.5 . .
C14 C16 H16B 109.5 . .
H16A C16 H16B 109.5 . .
C14 C16 H16C 109.5 . .
H16A C16 H16C 109.5 . .
H16B C16 H16C 109.5 . .

loop_
_geom_bond_atom_site_label_1
_geom_bond_atom_site_label_2
_geom_bond_distance
_geom_bond_site_symmetry_2
Cu1 O2 1.9059(18) .
Cu1 O1 1.9090(18) .
Cu1 N2 1.963(2) .
Cu1 N1 1.964(2) .
Cu1 Cu1 2.9971(8) 3_656
O1 C6 1.411(3) .
O2 C14 1.398(3) .
N1 C5 1.339(3) .
N1 C1 1.348(3) .
N2 C9 1.338(4) .
N2 C13 1.347(3) .
C1 C2 1.371(4) .
C1 H1 0.9500 .
C2 C3 1.383(4) .
C2 H2 0.9500 .
C3 C4 1.382(4) .
C3 H3 0.9500 .
C4 C5 1.393(4) .
C4 H4 0.9500 .
C5 C6 1.522(4) .
C6 C7 1.540(4) .
C6 C8 1.547(3) .
C7 H7A 0.9800 .
C7 H7B 0.9800 .
C7 H7C 0.9800 .
C8 C6 1.547(3) 3_656
C8 H8A 0.9900 .
C8 H8B 0.9900 .
C9 C10 1.379(4) .
C9 H9 0.9500 .
C10 C11 1.378(4) .
C10 H10 0.9500 .
C11 C12 1.376(5) .
C11 H11 0.9500 .
C12 C13 1.396(4) .
C12 H12 0.9500 .
C13 C14 1.529(4) .
C14 C15 1.544(3) .
C14 C16 1.552(4) .
C15 C14 1.544(3) 3_656
C15 H15B 0.9900 .
C15 H15A 0.9900 .
C16 H16A 0.9800 .
C16 H16B 0.9800 .
C16 H16C 0.9800 .

loop_
_geom_torsion_atom_site_label_1
_geom_torsion_atom_site_label_2
_geom_torsion_atom_site_label_3
_geom_torsion_atom_site_label_4
_geom_torsion
_geom_torsion_site_symmetry_4
C5 N1 C1 C2 -0.3(4) .
Cu1 N1 C1 C2 -175.1(2) .
N1 C1 C2 C3 2.2(4) .
C1 C2 C3 C4 -2.2(4) .
C2 C3 C4 C5 0.5(4) .
C1 N1 C5 C4 -1.5(4) .
Cu1 N1 C5 C4 174.0(2) .
C1 N1 C5 C6 172.3(2) .
Cu1 N1 C5 C6 -12.2(3) .
C3 C4 C5 N1 1.4(4) .
C3 C4 C5 C6 -171.8(3) .
Cu1 O1 C6 C5 6.6(3) .
Cu1 O1 C6 C7 123.59(18) .
Cu1 O1 C6 C8 -117.53(18) .
N1 C5 C6 O1 3.9(3) .
C4 C5 C6 O1 177.4(3) .
N1 C5 C6 C7 -115.0(2) .
C4 C5 C6 C7 58.5(3) .
N1 C5 C6 C8 127.6(2) .
C4 C5 C6 C8 -58.9(3) .
O1 C6 C8 C6 50.16(14) 3_656
C5 C6 C8 C6 -73.36(17) 3_656
C7 C6 C8 C6 170.1(2) 3_656
C13 N2 C9 C10 -0.9(4) .
Cu1 N2 C9 C10 -175.8(2) .
N2 C9 C10 C11 1.8(4) .
C9 C10 C11 C12 -0.9(4) .
C10 C11 C12 C13 -0.8(5) .
C9 N2 C13 C12 -0.9(4) .
Cu1 N2 C13 C12 174.7(2) .
C9 N2 C13 C14 173.5(2) .
Cu1 N2 C13 C14 -10.9(3) .
C11 C12 C13 N2 1.7(5) .
C11 C12 C13 C14 -172.1(3) .
Cu1 O2 C14 C13 6.2(3) .
Cu1 O2 C14 C15 -119.21(19) .
Cu1 O2 C14 C16 122.0(2) .
N2 C13 C14 O2 3.4(3) .
C12 C13 C14 O2 177.4(3) .
N2 C13 C14 C15 128.2(3) .
C12 C13 C14 C15 -57.7(4) .
N2 C13 C14 C16 -115.1(3) .
C12 C13 C14 C16 59.0(4) .
O2 C14 C15 C14 49.59(15) 3_656
C13 C14 C15 C14 -74.92(18) 3_656
C16 C14 C15 C14 169.8(2) 3_656
